data_7234807
loop_
_publ_author_name
'Zhu, Li-Na'
'Deng, Zhaopeng'
'Huo, Li-Hua'
'Gao, Shan'

_publ_section_title
;
 A series of helical coordination polymers based on two racemic
 bis(pyridylmethylene) propane-1,2-diamine ligands: Relationship of
 conformations, structures and properties
;
_journal_name_full CrystEngComm
_journal_paper_doi 10.1039/C9CE01210A
_journal_year 2019
_chemical_absolute_configuration rm
_chemical_formula_moiety 'C15 H20 Ag N4, Cl O4'
_chemical_formula_sum 'C15 H20 Ag Cl N4 O4'
_chemical_formula_weight 463.67
_space_group_crystal_system orthorhombic
_space_group_IT_number 19
_space_group_name_Hall 'P 2ac 2ab'
_space_group_name_H-M_alt 'P 21 21 21'
_symmetry_space_group_name_Hall 'P 2ac 2ab'
_symmetry_space_group_name_H-M 'P 21 21 21'
_atom_sites_solution_hydrogens mixed
_audit_creation_method SHELXL-2018/3
_audit_update_record
;
2019-07-01 deposited with the CCDC.    2019-10-28 downloaded from the CCDC.
;
_cell_angle_alpha 90
_cell_angle_beta 90
_cell_angle_gamma 90
_cell_formula_units_Z 4
_cell_length_a 8.9927(7)
_cell_length_b 10.6548(8)
_cell_length_c 19.9208(11)
_cell_measurement_reflns_used 1599
_cell_measurement_temperature 295(2)
_cell_measurement_theta_max 24.4470
_cell_measurement_theta_min 3.6070
_cell_volume 1908.7(2)
_computing_cell_refinement
;
CrysAlis Pro (Agilent, 2013)
;
_computing_data_collection
;
CrysAlis Pro (Agilent, 2013)
;
_computing_data_reduction
;
CrysAlis Pro (Agilent, 2013)
;
_computing_molecular_graphics '(K. Brandenburg, Diamond 3.1, 2009)'
_computing_publication_material '(K. Brandenburg, Diamond 3.1, 2009)'
_computing_structure_refinement 'SHELXL-2018/3 (Sheldrick, 2018)'
_diffrn_ambient_temperature 295(2)
_diffrn_detector_area_resol_mean 16.1954
_diffrn_measured_fraction_theta_full 0.995
_diffrn_measured_fraction_theta_max 0.995
_diffrn_measurement_device_type 'Xcalibur, Eos'
_diffrn_measurement_method '\w scans'
_diffrn_radiation_type MoK\a
_diffrn_radiation_wavelength 0.71073
_diffrn_reflns_av_R_equivalents 0.0255
_diffrn_reflns_av_unetI/netI 0.0461
_diffrn_reflns_Laue_measured_fraction_full 0.995
_diffrn_reflns_Laue_measured_fraction_max 0.995
_diffrn_reflns_limit_h_max 11
_diffrn_reflns_limit_h_min -9
_diffrn_reflns_limit_k_max 9
_diffrn_reflns_limit_k_min -13
_diffrn_reflns_limit_l_max 25
_diffrn_reflns_limit_l_min -17
_diffrn_reflns_number 7485
_diffrn_reflns_point_group_measured_fraction_full 0.984
_diffrn_reflns_point_group_measured_fraction_max 0.980
_diffrn_reflns_theta_full 25.242
_diffrn_reflns_theta_max 27.559
_diffrn_reflns_theta_min 3.602
_diffrn_source 'Enhance (Mo) X-ray Source'
_exptl_absorpt_coefficient_mu 1.222
_exptl_absorpt_correction_T_max 1.00000
_exptl_absorpt_correction_T_min 0.77843
_exptl_absorpt_correction_type multi-scan
_exptl_absorpt_process_details
; 
CrysAlis Pro (Agilent, 2013)
Empirical absorption correction using spherical harmonics,
 implemented in SCALE3 ABSPACK scaling algorithm. 
;
_exptl_crystal_colour colorless
_exptl_crystal_density_diffrn 1.614
_exptl_crystal_description block
_exptl_crystal_F_000 936
_exptl_crystal_size_max 0.210
_exptl_crystal_size_mid 0.160
_exptl_crystal_size_min 0.130
_refine_diff_density_max 0.789
_refine_diff_density_min -0.579
_refine_diff_density_rms 0.092
_refine_ls_abs_structure_details
;
 Flack x determined using 822 quotients [(I+)-(I-)]/[(I+)+(I-)]
 (Parsons, Flack and Wagner, Acta Cryst. B69 (2013) 249-259).
;
_refine_ls_abs_structure_Flack 0.03(3)
_refine_ls_extinction_method none
_refine_ls_goodness_of_fit_ref 1.039
_refine_ls_hydrogen_treatment constr
_refine_ls_matrix_type full
_refine_ls_number_parameters 240
_refine_ls_number_reflns 4330
_refine_ls_number_restraints 48
_refine_ls_restrained_S_all 1.070
_refine_ls_R_factor_all 0.0995
_refine_ls_R_factor_gt 0.0625
_refine_ls_shift/su_max 0.000
_refine_ls_shift/su_mean 0.000
_refine_ls_structure_factor_coef Fsqd
_refine_ls_weighting_details 'w=1/[\s^2^(Fo^2^)+(0.0995P)^2^+0.5987P] where P=(Fo^2^+2Fc^2^)/3'
_refine_ls_weighting_scheme calc
_refine_ls_wR_factor_gt 0.1633
_refine_ls_wR_factor_ref 0.1908
_reflns_Friedel_coverage 0.729
_reflns_Friedel_fraction_full 0.968
_reflns_Friedel_fraction_max 0.961
_reflns_number_gt 2743
_reflns_number_total 4330
_reflns_threshold_expression 'I > 2\s(I)'
_cod_data_source_file c9ce01210a2.cif
_cod_data_source_block d8109
_cod_database_code 7234807
_shelx_shelxl_version_number 2018/3
_shelx_space_group_comment
;
The symmetry employed for this shelxl refinement is uniquely defined
by the following loop, which should always be used as a source of
symmetry information in preference to the above space-group names.
They are only intended as comments.
;
_shelx_estimated_absorpt_t_min 0.783
_shelx_estimated_absorpt_t_max 0.857

loop_
_space_group_symop_operation_xyz
'x, y, z'
'-x+1/2, -y, z+1/2'
'x+1/2, -y+1/2, -z'
'-x, y+1/2, -z+1/2'

loop_
_atom_site_label
_atom_site_type_symbol
_atom_site_fract_x
_atom_site_fract_y
_atom_site_fract_z
_atom_site_U_iso_or_equiv
_atom_site_adp_type
_atom_site_occupancy
_atom_site_site_symmetry_order
_atom_site_calc_flag
_atom_site_refinement_flags_posn
_atom_site_refinement_flags_adp
_atom_site_refinement_flags_occupancy
_atom_site_disorder_assembly
_atom_site_disorder_group
Ag1 Ag -0.20875(11) 0.49644(8) 0.07186(3) 0.0794(4) Uani 1 1 d . . . . .
Cl1 Cl -0.1830(4) -0.0365(3) -0.18657(17) 0.0940(10) Uani 1 1 d D . . . .
O1 O -0.3423(8) -0.036(2) -0.1884(12) 0.145(9) Uani 0.598(12) 1 d D . P A 1
O1' O -0.282(3) 0.052(2) -0.2206(14) 0.145(9) Uani 0.402(12) 1 d D . P A 2
O2 O -0.1190(17) -0.110(2) -0.2408(9) 0.143(7) Uani 0.598(12) 1 d D . P A 1
O2' O -0.068(2) -0.081(3) -0.2320(13) 0.143(7) Uani 0.402(12) 1 d D . P A 2
O3 O -0.117(3) 0.0900(13) -0.1872(13) 0.206(11) Uani 0.598(12) 1 d D . P A 1
O3' O -0.120(4) 0.012(3) -0.1246(10) 0.206(11) Uani 0.402(12) 1 d D . P A 2
O4 O -0.130(2) -0.093(2) -0.1244(7) 0.158(8) Uani 0.598(12) 1 d D . P A 1
O4' O -0.282(3) -0.143(2) -0.1716(13) 0.158(8) Uani 0.402(12) 1 d D . P A 2
N1 N -0.3681(12) 0.4031(9) -0.0039(5) 0.074(2) Uani 1 1 d . . . . .
N2 N -0.6195(9) 0.1108(7) -0.1673(4) 0.0583(19) Uani 1 1 d . . . . .
H2N H -0.527025 0.093211 -0.172874 0.087 Uiso 1 1 d R U . . .
N3 N -0.7751(9) -0.1313(8) -0.1602(4) 0.0586(19) Uani 1 1 d . . . . .
H3N H -0.869464 -0.125353 -0.166334 0.088 Uiso 1 1 d R U . . .
N4 N -1.0321(11) -0.4247(9) -0.0050(4) 0.068(2) Uani 1 1 d . . . . .
C1 C -0.4977(14) 0.4501(12) -0.0212(7) 0.084(4) Uani 1 1 d . . . . .
H1 H -0.533399 0.519700 0.001903 0.101 Uiso 1 1 calc R U . . .
C2 C -0.5802(15) 0.4018(12) -0.0707(8) 0.092(4) Uani 1 1 d . . . . .
H2A H -0.668835 0.441555 -0.082001 0.111 Uiso 1 1 calc R U . . .
C3 C -0.5406(11) 0.2978(9) -0.1051(5) 0.058(2) Uani 1 1 d . . . . .
C4 C -0.4101(16) 0.2497(11) -0.0873(7) 0.094(4) Uani 1 1 d . . . . .
H4 H -0.374549 0.179252 -0.109678 0.113 Uiso 1 1 calc R U . . .
C5 C -0.3251(17) 0.3022(13) -0.0359(7) 0.105(5) Uani 1 1 d . . . . .
H5 H -0.235615 0.264522 -0.024058 0.126 Uiso 1 1 calc R U . . .
C6 C -0.6368(14) 0.2478(9) -0.1602(6) 0.074(3) Uani 1 1 d . . . . .
H6A H -0.739944 0.267316 -0.150665 0.089 Uiso 1 1 calc R U . . .
H6B H -0.610245 0.288236 -0.202186 0.089 Uiso 1 1 calc R U . . .
C7 C -0.7058(17) 0.0594(11) -0.2237(5) 0.074(3) Uani 1 1 d . . . . .
H7 H -0.809027 0.088356 -0.220807 0.089 Uiso 1 1 calc R U . . .
C8 C -0.643(3) 0.086(2) -0.2961(9) 0.168(9) Uani 1 1 d . . . . .
H8A H -0.538391 0.069383 -0.296865 0.251 Uiso 1 1 calc R U . . .
H8B H -0.661441 0.171527 -0.307945 0.251 Uiso 1 1 calc R U . . .
H8C H -0.692305 0.031550 -0.327784 0.251 Uiso 1 1 calc R U . . .
C9 C -0.7012(15) -0.0820(10) -0.2204(5) 0.071(3) Uani 1 1 d . . . . .
H9A H -0.749312 -0.116209 -0.259953 0.085 Uiso 1 1 calc R U . . .
H9B H -0.598402 -0.109505 -0.220683 0.085 Uiso 1 1 calc R U . . .
C10 C -0.7410(13) -0.2642(11) -0.1494(7) 0.086(4) Uani 1 1 d . . . . .
H10A H -0.638862 -0.272394 -0.134311 0.103 Uiso 1 1 calc R U . . .
H10B H -0.750593 -0.309024 -0.191554 0.103 Uiso 1 1 calc R U . . .
C11 C -0.8429(12) -0.3219(9) -0.0983(6) 0.064(3) Uani 1 1 d . . . . .
C12 C -0.8174(12) -0.3096(11) -0.0316(6) 0.071(3) Uani 1 1 d . . . . .
H12 H -0.735265 -0.264641 -0.016554 0.085 Uiso 1 1 calc R U . . .
C13 C -0.9126(14) -0.3634(12) 0.0138(6) 0.082(3) Uani 1 1 d . . . . .
H13 H -0.891873 -0.356276 0.059406 0.098 Uiso 1 1 calc R U . . .
C14 C -0.9674(15) -0.3856(15) -0.1162(6) 0.094(4) Uani 1 1 d . . . . .
H14 H -0.992338 -0.394523 -0.161250 0.113 Uiso 1 1 calc R U . . .
C15 C -1.0542(16) -0.4354(16) -0.0684(6) 0.104(5) Uani 1 1 d . . . . .
H15 H -1.136698 -0.481266 -0.082249 0.125 Uiso 1 1 calc R U . . .

loop_
_atom_site_aniso_label
_atom_site_aniso_U_11
_atom_site_aniso_U_22
_atom_site_aniso_U_33
_atom_site_aniso_U_23
_atom_site_aniso_U_13
_atom_site_aniso_U_12
Ag1 0.1247(8) 0.0660(5) 0.0476(4) -0.0021(5) -0.0027(4) -0.0061(6)
Cl1 0.086(2) 0.110(2) 0.0862(19) -0.0035(17) 0.0078(17) 0.0202(19)
O1 0.074(11) 0.18(2) 0.18(2) -0.041(16) -0.015(11) 0.050(12)
O1' 0.074(11) 0.18(2) 0.18(2) -0.041(16) -0.015(11) 0.050(12)
O2 0.048(10) 0.223(18) 0.157(13) -0.087(12) -0.009(11) -0.019(12)
O2' 0.048(10) 0.223(18) 0.157(13) -0.087(12) -0.009(11) -0.019(12)
O3 0.25(2) 0.16(2) 0.21(3) -0.011(18) 0.04(3) -0.02(2)
O3' 0.25(2) 0.16(2) 0.21(3) -0.011(18) 0.04(3) -0.02(2)
O4 0.119(12) 0.25(2) 0.110(13) -0.005(14) -0.009(11) -0.002(16)
O4' 0.119(12) 0.25(2) 0.110(13) -0.005(14) -0.009(11) -0.002(16)
N1 0.083(7) 0.065(5) 0.073(6) -0.004(4) -0.010(5) -0.009(5)
N2 0.051(4) 0.062(5) 0.062(5) 0.001(4) -0.009(4) -0.008(4)
N3 0.056(4) 0.063(5) 0.057(4) -0.005(4) 0.013(4) -0.012(4)
N4 0.073(6) 0.078(6) 0.054(5) -0.001(4) 0.000(4) -0.005(5)
C1 0.066(8) 0.077(7) 0.109(10) -0.037(7) 0.008(7) -0.001(6)
C2 0.071(7) 0.077(7) 0.128(11) 0.004(8) -0.021(8) 0.012(6)
C3 0.055(6) 0.047(5) 0.071(6) 0.012(4) -0.016(5) -0.003(4)
C4 0.095(9) 0.074(7) 0.114(10) -0.040(7) -0.026(8) 0.025(7)
C5 0.111(11) 0.083(8) 0.121(10) -0.029(8) -0.058(9) 0.032(8)
C6 0.087(7) 0.058(6) 0.078(7) 0.012(5) -0.019(6) -0.015(6)
C7 0.086(7) 0.083(7) 0.054(6) 0.005(5) -0.011(6) -0.025(7)
C8 0.145(15) 0.24(2) 0.122(14) 0.063(15) 0.002(13) -0.026(16)
C9 0.072(7) 0.085(7) 0.057(6) -0.023(5) 0.005(6) -0.021(7)
C10 0.077(8) 0.070(7) 0.110(9) -0.021(7) 0.048(7) -0.002(6)
C11 0.062(6) 0.050(5) 0.082(7) -0.008(5) 0.018(5) -0.005(5)
C12 0.048(6) 0.074(6) 0.090(8) -0.009(6) 0.005(5) -0.005(5)
C13 0.072(8) 0.096(9) 0.077(8) -0.001(6) -0.011(6) -0.004(7)
C14 0.097(9) 0.132(11) 0.054(6) 0.001(7) 0.005(6) -0.034(9)
C15 0.102(10) 0.149(12) 0.061(7) 0.004(7) 0.001(7) -0.062(9)

loop_
_atom_type_symbol
_atom_type_description
_atom_type_scat_dispersion_real
_atom_type_scat_dispersion_imag
_atom_type_scat_source
C C 0.0033 0.0016 'International Tables Vol C Tables 4.2.6.8 and 6.1.1.4'
H H 0.0000 0.0000 'International Tables Vol C Tables 4.2.6.8 and 6.1.1.4'
N N 0.0061 0.0033 'International Tables Vol C Tables 4.2.6.8 and 6.1.1.4'
O O 0.0106 0.0060 'International Tables Vol C Tables 4.2.6.8 and 6.1.1.4'
Cl Cl 0.1484 0.1585 'International Tables Vol C Tables 4.2.6.8 and 6.1.1.4'
Ag Ag -0.8971 1.1015 'International Tables Vol C Tables 4.2.6.8 and 6.1.1.4'

loop_
_geom_angle_atom_site_label_1
_geom_angle_atom_site_label_2
_geom_angle_atom_site_label_3
_geom_angle
_geom_angle_site_symmetry_1
_geom_angle_site_symmetry_3
N1 Ag1 N3 126.6(3) . 3
N1 Ag1 N2 122.0(3) . 3
N3 Ag1 N2 77.2(3) 3 3
N1 Ag1 N4 98.5(4) . 1_665
N3 Ag1 N4 116.0(3) 3 1_665
N2 Ag1 N4 117.8(3) 3 1_665
O2' Cl1 O3' 111.5(15) . .
O1 Cl1 O2 112.2(10) . .
O1 Cl1 O4 110.6(12) . .
O2 Cl1 O4 105.9(12) . .
O2' Cl1 O1' 110.9(15) . .
O3' Cl1 O1' 113.5(15) . .
O1 Cl1 O3 113.8(13) . .
O2 Cl1 O3 109.1(13) . .
O4 Cl1 O3 104.7(12) . .
O2' Cl1 O4' 107.5(14) . .
O3' Cl1 O4' 109.9(14) . .
O1' Cl1 O4' 103.0(13) . .
C5 N1 C1 116.6(10) . .
C5 N1 Ag1 119.3(9) . .
C1 N1 Ag1 123.9(8) . .
C7 N2 C6 112.7(9) . .
C7 N2 Ag1 104.9(6) . 3_455
C6 N2 Ag1 111.5(7) . 3_455
C7 N2 H2N 109.3 . .
C6 N2 H2N 109.2 . .
Ag1 N2 H2N 109.1 3_455 .
C10 N3 C9 111.8(9) . .
C10 N3 Ag1 115.4(8) . 3_455
C9 N3 Ag1 106.1(6) . 3_455
C10 N3 H3N 107.4 . .
C9 N3 H3N 107.6 . .
Ag1 N3 H3N 108.2 3_455 .
C15 N4 C13 116.9(10) . .
C15 N4 Ag1 120.1(8) . 1_445
C13 N4 Ag1 122.9(8) . 1_445
N1 C1 C2 122.6(11) . .
N1 C1 H1 118.7 . .
C2 C1 H1 118.7 . .
C1 C2 C3 122.9(12) . .
C1 C2 H2A 118.5 . .
C3 C2 H2A 118.5 . .
C4 C3 C2 114.4(10) . .
C4 C3 C6 124.7(10) . .
C2 C3 C6 120.8(10) . .
C3 C4 C5 121.7(11) . .
C3 C4 H4 119.1 . .
C5 C4 H4 119.1 . .
N1 C5 C4 121.7(12) . .
N1 C5 H5 119.2 . .
C4 C5 H5 119.2 . .
N2 C6 C3 111.2(8) . .
N2 C6 H6A 109.4 . .
C3 C6 H6A 109.4 . .
N2 C6 H6B 109.4 . .
C3 C6 H6B 109.4 . .
H6A C6 H6B 108.0 . .
N2 C7 C9 108.9(10) . .
N2 C7 C8 116.6(12) . .
C9 C7 C8 102.0(13) . .
N2 C7 H7 109.7 . .
C9 C7 H7 109.7 . .
C8 C7 H7 109.7 . .
C7 C8 H8A 109.5 . .
C7 C8 H8B 109.5 . .
H8A C8 H8B 109.5 . .
C7 C8 H8C 109.5 . .
H8A C8 H8C 109.5 . .
H8B C8 H8C 109.5 . .
N3 C9 C7 112.4(10) . .
N3 C9 H9A 109.1 . .
C7 C9 H9A 109.1 . .
N3 C9 H9B 109.1 . .
C7 C9 H9B 109.1 . .
H9A C9 H9B 107.9 . .
N3 C10 C11 111.5(8) . .
N3 C10 H10A 109.3 . .
C11 C10 H10A 109.3 . .
N3 C10 H10B 109.3 . .
C11 C10 H10B 109.3 . .
H10A C10 H10B 108.0 . .
C12 C11 C14 116.5(10) . .
C12 C11 C10 121.5(10) . .
C14 C11 C10 122.0(11) . .
C11 C12 C13 120.0(10) . .
C11 C12 H12 120.0 . .
C13 C12 H12 120.0 . .
N4 C13 C12 122.1(11) . .
N4 C13 H13 119.0 . .
C12 C13 H13 119.0 . .
C15 C14 C11 119.4(11) . .
C15 C14 H14 120.3 . .
C11 C14 H14 120.3 . .
N4 C15 C14 125.0(12) . .
N4 C15 H15 117.5 . .
C14 C15 H15 117.5 . .

loop_
_geom_bond_atom_site_label_1
_geom_bond_atom_site_label_2
_geom_bond_distance
_geom_bond_site_symmetry_2
Ag1 N1 2.307(9) .
Ag1 N3 2.348(8) 3
Ag1 N2 2.359(8) 3
Ag1 N4 2.361(9) 1_665
Cl1 O1 1.433(7) .
Cl1 O2' 1.455(7) .
Cl1 O3' 1.456(8) .
Cl1 O2 1.456(7) .
Cl1 O4 1.460(8) .
Cl1 O1' 1.465(9) .
Cl1 O3 1.474(8) .
Cl1 O4' 1.476(8) .
N1 C5 1.308(16) .
N1 C1 1.314(16) .
N2 C7 1.471(13) .
N2 C6 1.474(13) .
N2 H2N 0.8600 .
N3 C10 1.464(14) .
N3 C9 1.469(13) .
N3 H3N 0.8600 .
N4 C15 1.284(14) .
N4 C13 1.311(15) .
C1 C2 1.338(18) .
C1 H1 0.9300 .
C2 C3 1.350(17) .
C2 H2A 0.9300 .
C3 C4 1.329(16) .
C3 C6 1.496(14) .
C4 C5 1.395(16) .
C4 H4 0.9300 .
C5 H5 0.9300 .
C6 H6A 0.9700 .
C6 H6B 0.9700 .
C7 C9 1.509(16) .
C7 C8 1.57(2) .
C7 H7 0.9800 .
C8 H8A 0.9600 .
C8 H8B 0.9600 .
C8 H8C 0.9600 .
C9 H9A 0.9700 .
C9 H9B 0.9700 .
C10 C11 1.502(15) .
C10 H10A 0.9700 .
C10 H10B 0.9700 .
C11 C12 1.355(15) .
C11 C14 1.357(16) .
C12 C13 1.371(16) .
C12 H12 0.9300 .
C13 H13 0.9300 .
C14 C15 1.341(16) .
C14 H14 0.9300 .
C15 H15 0.9300 .

loop_
_geom_hbond_atom_site_label_D
_geom_hbond_atom_site_label_H
_geom_hbond_atom_site_label_A
_geom_hbond_distance_DH
_geom_hbond_distance_HA
_geom_hbond_distance_DA
_geom_hbond_angle_DHA
_geom_hbond_site_symmetry_A
_geom_hbond_publ_flag
N2 H2N O1^a 0.86 2.18 2.974(15) 153.2 . yes
N2 H2N O1'^b 0.86 2.44 3.28(3) 164.4 . yes
N3 H3N O2'^b 0.86 2.26 3.04(3) 151.3 1_455 yes

loop_
_geom_torsion_atom_site_label_1
_geom_torsion_atom_site_label_2
_geom_torsion_atom_site_label_3
_geom_torsion_atom_site_label_4
_geom_torsion
_geom_torsion_site_symmetry_1
C5 N1 C1 C2 -3(2) .
Ag1 N1 C1 C2 172.2(11) .
N1 C1 C2 C3 3(2) .
C1 C2 C3 C4 -2(2) .
C1 C2 C3 C6 -179.8(12) .
C2 C3 C4 C5 2(2) .
C6 C3 C4 C5 179.1(13) .
C1 N1 C5 C4 2(2) .
Ag1 N1 C5 C4 -173.0(12) .
C3 C4 C5 N1 -2(2) .
C7 N2 C6 C3 -176.6(9) .
Ag1 N2 C6 C3 65.8(10) 3_455
C4 C3 C6 N2 31.3(16) .
C2 C3 C6 N2 -151.4(11) .
C6 N2 C7 C9 -171.1(11) .
Ag1 N2 C7 C9 -49.6(13) 3_455
C6 N2 C7 C8 74.4(16) .
Ag1 N2 C7 C8 -164.1(12) 3_455
C10 N3 C9 C7 -166.9(11) .
Ag1 N3 C9 C7 -40.3(14) 3_455
N2 C7 C9 N3 64.5(16) .
C8 C7 C9 N3 -171.7(11) .
C9 N3 C10 C11 -166.6(10) .
Ag1 N3 C10 C11 72.0(11) 3_455
N3 C10 C11 C12 -82.3(14) .
N3 C10 C11 C14 95.6(14) .
C14 C11 C12 C13 2.0(18) .
C10 C11 C12 C13 180.0(10) .
C15 N4 C13 C12 2(2) .
Ag1 N4 C13 C12 -174.7(9) 1_445
C11 C12 C13 N4 -1.9(19) .
C12 C11 C14 C15 -2(2) .
C10 C11 C14 C15 179.8(14) .
C13 N4 C15 C14 -2(3) .
Ag1 N4 C15 C14 174.5(14) 1_445
C11 C14 C15 N4 2(3) .
